data_7713840
loop_
_publ_author_name
'Panda, Suvam Kumar'
'Torres, Julia'
'Kremer, Carlos'
'Singh, Akhilesh Kumar'

_publ_section_title
;
 Comparative ParaCEST effect of amide and hydroxy group in divalent Cobalt
 and Nickel complexes of tripyridine-based ligands
;
_journal_name_full 'Dalton Transactions'
_journal_paper_doi 10.1039/D3DT01422C
_journal_year 2023
_chemical_formula_sum 'C21 H21 Cl2 N7 Ni O3'
_chemical_formula_weight 549.06
_space_group_crystal_system triclinic
_space_group_IT_number 2
_space_group_name_Hall '-P 1'
_space_group_name_H-M_alt 'P -1'
_atom_sites_solution_hydrogens geom
_audit_creation_method SHELXL-2018/3
_audit_update_record
;
2023-05-10 deposited with the CCDC.	2023-08-30 downloaded from the CCDC.
;
_cell_angle_alpha 93.380(7)
_cell_angle_beta 90.025(7)
_cell_angle_gamma 91.548(7)
_cell_formula_units_Z 2
_cell_length_a 7.6273(16)
_cell_length_b 11.280(3)
_cell_length_c 15.336(3)
_cell_measurement_reflns_used 36490
_cell_measurement_temperature 293(2)
_cell_measurement_theta_max 28.427
_cell_measurement_theta_min 2.308
_cell_volume 1316.7(5)
_computing_structure_refinement 'SHELXL-2018/3 (Sheldrick, 2018)'
_diffrn_ambient_temperature 293(2)
_diffrn_measured_fraction_theta_full 0.999
_diffrn_measured_fraction_theta_max 0.994
_diffrn_measurement_device_type 'Bruker D8 Venture photon 100 CMOS detector'
_diffrn_measurement_method 'Omega and Phi scans'
_diffrn_radiation_type MoK\a
_diffrn_radiation_wavelength 0.71073
_diffrn_reflns_av_R_equivalents 0.0884
_diffrn_reflns_av_unetI/netI 0.0616
_diffrn_reflns_Laue_measured_fraction_full 0.999
_diffrn_reflns_Laue_measured_fraction_max 0.994
_diffrn_reflns_limit_h_max 10
_diffrn_reflns_limit_h_min -10
_diffrn_reflns_limit_k_max 15
_diffrn_reflns_limit_k_min -15
_diffrn_reflns_limit_l_max 20
_diffrn_reflns_limit_l_min -20
_diffrn_reflns_number 36490
_diffrn_reflns_point_group_measured_fraction_full 0.999
_diffrn_reflns_point_group_measured_fraction_max 0.994
_diffrn_reflns_theta_full 25.242
_diffrn_reflns_theta_max 28.427
_diffrn_reflns_theta_min 2.308
_diffrn_source microfocus
_exptl_absorpt_coefficient_mu 0.974
_exptl_absorpt_correction_T_max 0.747
_exptl_absorpt_correction_T_min 0.563
_exptl_absorpt_correction_type empirical
_exptl_absorpt_process_details SADABS
_exptl_crystal_colour Green
_exptl_crystal_density_diffrn 1.385
_exptl_crystal_description Block
_exptl_crystal_F_000 564
_exptl_crystal_size_max 0.6
_exptl_crystal_size_mid 0.5
_exptl_crystal_size_min 0.3
_exptl_transmission_factor_max 0.999
_exptl_transmission_factor_min 0.994
_refine_diff_density_max 0.305
_refine_diff_density_min -0.616
_refine_diff_density_rms 0.062
_refine_ls_extinction_method none
_refine_ls_goodness_of_fit_ref 1.052
_refine_ls_hydrogen_treatment constr
_refine_ls_matrix_type full
_refine_ls_number_parameters 307
_refine_ls_number_reflns 6578
_refine_ls_number_restraints 0
_refine_ls_restrained_S_all 1.052
_refine_ls_R_factor_all 0.0570
_refine_ls_R_factor_gt 0.0428
_refine_ls_shift/su_max 0.001
_refine_ls_shift/su_mean 0.000
_refine_ls_structure_factor_coef Fsqd
_refine_ls_weighting_details 'w=1/[\s^2^(Fo^2^)+(0.0473P)^2^] where P=(Fo^2^+2Fc^2^)/3'
_refine_ls_weighting_scheme calc
_refine_ls_wR_factor_gt 0.1065
_refine_ls_wR_factor_ref 0.1130
_reflns_Friedel_coverage 0.000
_reflns_number_gt 5078
_reflns_number_total 6578
_reflns_threshold_expression 'I > 2\s(I)'
_cod_data_source_file d3dt01422c2.cif
_cod_data_source_block 4
_cod_depositor_comments
;
The following automatic conversions were performed:

data item '_exptl_absorpt_correction_type' value 'Empirical' was
changed to 'empirical' in accordance with the
/home/data/users/saulius/crontab/automatic-downloads/rss-feeds/RSC/lib/dictionaries/cif_core.dic
dictionary named 'cif_core.dic' version 2.4.2 last updated on
2011-04-26.

Automatic conversion script
Id: cif_fix_values 8170 2020-07-09 18:12:32Z antanas 
;
_cod_database_code 7713840
_shelx_shelxl_version_number 2018/3
_shelx_space_group_comment
;
The symmetry employed for this shelxl refinement is uniquely defined
by the following loop, which should always be used as a source of
symmetry information in preference to the above space-group names.
They are only intended as comments.
;
_shelx_estimated_absorpt_t_min 0.563
_shelx_estimated_absorpt_t_max 0.747

loop_
_space_group_symop_operation_xyz
'x, y, z'
'-x, -y, -z'

loop_
_atom_site_label
_atom_site_type_symbol
_atom_site_fract_x
_atom_site_fract_y
_atom_site_fract_z
_atom_site_U_iso_or_equiv
_atom_site_adp_type
_atom_site_occupancy
_atom_site_site_symmetry_order
_atom_site_calc_flag
_atom_site_refinement_flags_posn
_atom_site_refinement_flags_adp
_atom_site_refinement_flags_occupancy
_atom_site_disorder_assembly
_atom_site_disorder_group
Ni1 Ni 0.46193(3) 0.68335(2) 0.75490(2) 0.02886(9) Uani 1 1 d . . . A 1
Cl2 Cl 0.87273(9) 0.81034(6) 0.04336(4) 0.05288(18) Uani 1 1 d . . . B 1
Cl1 Cl 0.87398(15) 0.27362(9) 0.66712(6) 0.1013(4) Uani 1 1 d . . . C 1
O1 O 0.28484(19) 0.53830(14) 0.73660(9) 0.0351(3) Uani 1 1 d . . . A 1
O2 O 0.30000(19) 0.73902(13) 0.85958(9) 0.0341(3) Uani 1 1 d . . . A 1
O3 O 0.2910(2) 0.77478(15) 0.67879(10) 0.0412(4) Uani 1 1 d . . . A 1
N1 N 0.5739(2) 0.55194(16) 0.82914(11) 0.0307(4) Uani 1 1 d . . . A 1
N2 N 0.8215(2) 0.68234(17) 0.75027(11) 0.0344(4) Uani 1 1 d . . . A 1
N3 N 0.5847(2) 0.84419(16) 0.80258(11) 0.0313(4) Uani 1 1 d . . . A 1
N6 N 0.1927(3) 0.90647(18) 0.92255(12) 0.0444(5) Uani 1 1 d . . . A 1
H6A H 0.101040 0.869356 0.940652 0.053 Uiso 1 1 calc R U . A 1
H6B H 0.205844 0.981771 0.933845 0.053 Uiso 1 1 calc R U . A 1
N4 N 0.5685(2) 0.65849(16) 0.62739(11) 0.0320(4) Uani 1 1 d . . . A 1
C1 C 0.2938(3) 0.4639(2) 0.79373(13) 0.0329(5) Uani 1 1 d . . . A 1
N5 N 0.1708(3) 0.38319(19) 0.80481(13) 0.0471(5) Uani 1 1 d . . . A 1
H5A H 0.079001 0.379706 0.772084 0.057 Uiso 1 1 calc R U . A 1
H5B H 0.181742 0.333576 0.844819 0.057 Uiso 1 1 calc R U . A 1
C2 C 0.4572(3) 0.46527(19) 0.84904(13) 0.0316(5) Uani 1 1 d . . . A 1
C6 C 0.7344(3) 0.5525(2) 0.86400(13) 0.0341(5) Uani 1 1 d . . . A 1
C7 C 0.8643(3) 0.6457(2) 0.83593(15) 0.0406(5) Uani 1 1 d . . . A 1
H7A H 0.863524 0.713941 0.877492 0.049 Uiso 1 1 calc R U . A 1
H7B H 0.981313 0.614014 0.835300 0.049 Uiso 1 1 calc R U . A 1
C8 C 0.8665(3) 0.8043(2) 0.73433(15) 0.0400(5) Uani 1 1 d . . . A 1
H8A H 0.857669 0.815797 0.672309 0.048 Uiso 1 1 calc R U . A 1
H8B H 0.986609 0.822201 0.752423 0.048 Uiso 1 1 calc R U . A 1
C9 C 0.7454(3) 0.8871(2) 0.78390(14) 0.0351(5) Uani 1 1 d . . . A 1
C13 C 0.4765(3) 0.9144(2) 0.85077(14) 0.0342(5) Uani 1 1 d . . . A 1
C12 C 0.5209(3) 1.0294(2) 0.87821(17) 0.0498(6) Uani 1 1 d . . . A 1
H12 H 0.443117 1.076152 0.910790 0.060 Uiso 1 1 calc R U . A 1
C11 C 0.6859(4) 1.0741(2) 0.8557(2) 0.0582(7) Uani 1 1 d . . . A 1
H11 H 0.718940 1.152370 0.871679 0.070 Uiso 1 1 calc R U . A 1
C10 C 0.7991(3) 1.0015(2) 0.80994(17) 0.0495(6) Uani 1 1 d . . . A 1
H10 H 0.911238 1.029218 0.796517 0.059 Uiso 1 1 calc R U . A 1
C14 C 0.3123(3) 0.8484(2) 0.87784(13) 0.0322(5) Uani 1 1 d . . . A 1
C15 C 0.8514(3) 0.5962(2) 0.67825(15) 0.0397(5) Uani 1 1 d . . . A 1
H15A H 0.833007 0.516411 0.697506 0.048 Uiso 1 1 calc R U . A 1
H15B H 0.971407 0.604000 0.658056 0.048 Uiso 1 1 calc R U . A 1
C16 C 0.7264(3) 0.6169(2) 0.60477(14) 0.0374(5) Uani 1 1 d . . . A 1
C17 C 0.7736(4) 0.6000(3) 0.51773(17) 0.0544(7) Uani 1 1 d . . . A 1
H17 H 0.884670 0.573330 0.502963 0.065 Uiso 1 1 calc R U . A 1
C18 C 0.6567(4) 0.6227(3) 0.45371(17) 0.0651(9) Uani 1 1 d . . . A 1
H18 H 0.685292 0.607706 0.395217 0.078 Uiso 1 1 calc R U . A 1
C19 C 0.4955(4) 0.6680(3) 0.47665(16) 0.0538(7) Uani 1 1 d . . . A 1
H19 H 0.414842 0.685638 0.434116 0.065 Uiso 1 1 calc R U . A 1
C20 C 0.4574(3) 0.6865(2) 0.56399(14) 0.0377(5) Uani 1 1 d . . . A 1
C21 C 0.2993(3) 0.7491(2) 0.59913(15) 0.0400(5) Uani 1 1 d . . . A 1
N7 N 0.1772(3) 0.7778(2) 0.54434(14) 0.0606(7) Uani 1 1 d . . . A 1
H7C H 0.087351 0.815885 0.563335 0.073 Uiso 1 1 calc R U . A 1
H7D H 0.187042 0.758627 0.489492 0.073 Uiso 1 1 calc R U . A 1
C5 C 0.7799(3) 0.4692(2) 0.92295(15) 0.0455(6) Uani 1 1 d . . . A 1
H5 H 0.892997 0.469628 0.945640 0.055 Uiso 1 1 calc R U . A 1
C4 C 0.6572(4) 0.3866(2) 0.94746(16) 0.0484(6) Uani 1 1 d . . . A 1
H4 H 0.684062 0.333705 0.989503 0.058 Uiso 1 1 calc R U . A 1
C3 C 0.4935(3) 0.3828(2) 0.90895(15) 0.0424(5) Uani 1 1 d . . . A 1
H3 H 0.409403 0.325814 0.923091 0.051 Uiso 1 1 calc R U . A 1

loop_
_atom_site_aniso_label
_atom_site_aniso_U_11
_atom_site_aniso_U_22
_atom_site_aniso_U_33
_atom_site_aniso_U_23
_atom_site_aniso_U_13
_atom_site_aniso_U_12
Ni1 0.02026(14) 0.03382(17) 0.03239(15) 0.00075(11) 0.00112(10) 0.00128(10)
Cl2 0.0497(4) 0.0464(4) 0.0618(4) 0.0001(3) 0.0178(3) -0.0072(3)
Cl1 0.1257(9) 0.0871(7) 0.0909(6) 0.0132(5) -0.0583(6) -0.0175(6)
O1 0.0282(8) 0.0381(9) 0.0390(8) 0.0019(7) -0.0040(6) -0.0019(6)
O2 0.0280(8) 0.0339(9) 0.0401(8) 0.0005(6) 0.0074(6) -0.0019(6)
O3 0.0284(8) 0.0542(11) 0.0425(9) 0.0101(7) 0.0036(6) 0.0110(7)
N1 0.0233(9) 0.0340(10) 0.0344(9) -0.0016(7) -0.0019(7) 0.0011(7)
N2 0.0227(9) 0.0392(11) 0.0409(10) -0.0014(8) 0.0002(7) 0.0016(8)
N3 0.0225(9) 0.0346(10) 0.0364(9) 0.0012(7) 0.0039(7) -0.0009(7)
N6 0.0355(11) 0.0410(12) 0.0553(12) -0.0074(9) 0.0188(9) -0.0043(9)
N4 0.0255(9) 0.0365(10) 0.0339(9) 0.0009(7) 0.0021(7) 0.0004(7)
C1 0.0267(11) 0.0358(12) 0.0357(11) -0.0022(9) 0.0028(8) -0.0003(9)
N5 0.0315(11) 0.0501(13) 0.0602(12) 0.0135(10) -0.0086(9) -0.0142(9)
C2 0.0291(11) 0.0313(12) 0.0339(10) -0.0033(8) 0.0010(8) 0.0018(9)
C6 0.0260(11) 0.0415(13) 0.0344(10) -0.0026(9) -0.0057(8) 0.0056(9)
C7 0.0232(11) 0.0504(15) 0.0476(13) 0.0004(11) -0.0071(9) -0.0011(10)
C8 0.0227(11) 0.0476(14) 0.0491(13) -0.0011(10) 0.0080(9) -0.0047(10)
C9 0.0241(11) 0.0391(13) 0.0418(11) 0.0025(9) 0.0050(9) -0.0053(9)
C13 0.0271(11) 0.0361(12) 0.0391(11) -0.0001(9) 0.0053(9) -0.0002(9)
C12 0.0426(15) 0.0359(14) 0.0690(16) -0.0105(12) 0.0166(12) -0.0025(11)
C11 0.0486(17) 0.0375(15) 0.086(2) -0.0140(13) 0.0157(14) -0.0111(12)
C10 0.0345(14) 0.0434(15) 0.0693(16) -0.0008(12) 0.0110(12) -0.0106(11)
C14 0.0259(11) 0.0394(13) 0.0311(10) 0.0017(9) 0.0031(8) 0.0003(9)
C15 0.0229(11) 0.0445(14) 0.0510(13) -0.0072(10) 0.0031(9) 0.0066(10)
C16 0.0303(12) 0.0384(13) 0.0426(12) -0.0062(10) 0.0040(9) 0.0026(9)
C17 0.0475(16) 0.0654(19) 0.0487(14) -0.0125(13) 0.0123(12) 0.0072(13)
C18 0.062(2) 0.095(2) 0.0364(13) -0.0128(14) 0.0085(13) 0.0072(17)
C19 0.0517(17) 0.071(2) 0.0377(13) -0.0013(12) -0.0028(11) 0.0015(14)
C20 0.0304(12) 0.0456(14) 0.0374(11) 0.0050(10) 0.0014(9) -0.0023(10)
C21 0.0264(11) 0.0508(15) 0.0444(13) 0.0172(11) -0.0011(9) -0.0005(10)
N7 0.0366(12) 0.097(2) 0.0516(13) 0.0236(12) -0.0042(10) 0.0172(12)
C5 0.0400(14) 0.0528(16) 0.0439(13) 0.0013(11) -0.0131(10) 0.0057(12)
C4 0.0576(17) 0.0450(15) 0.0435(13) 0.0072(11) -0.0082(11) 0.0084(13)
C3 0.0468(15) 0.0367(13) 0.0440(12) 0.0065(10) 0.0016(11) -0.0010(11)

loop_
_atom_type_symbol
_atom_type_description
_atom_type_scat_dispersion_real
_atom_type_scat_dispersion_imag
_atom_type_scat_source
C C 0.0033 0.0016 'International Tables Vol C Tables 4.2.6.8 and 6.1.1.4'
H H 0.0000 0.0000 'International Tables Vol C Tables 4.2.6.8 and 6.1.1.4'
N N 0.0061 0.0033 'International Tables Vol C Tables 4.2.6.8 and 6.1.1.4'
O O 0.0106 0.0060 'International Tables Vol C Tables 4.2.6.8 and 6.1.1.4'
Cl Cl 0.1484 0.1585 'International Tables Vol C Tables 4.2.6.8 and 6.1.1.4'
Ni Ni 0.3393 1.1124 'International Tables Vol C Tables 4.2.6.8 and 6.1.1.4'

loop_
_geom_angle_atom_site_label_1
_geom_angle_atom_site_label_2
_geom_angle_atom_site_label_3
_geom_angle
_geom_angle_site_symmetry_1
_geom_angle_site_symmetry_3
_geom_angle_publ_flag
O3 Ni1 O1 86.26(6) . . ?
O3 Ni1 O2 84.93(6) . . ?
O1 Ni1 O2 85.78(6) . . ?
O3 Ni1 N3 91.10(7) . . ?
O1 Ni1 N3 162.70(6) . . ?
O2 Ni1 N3 76.95(6) . . ?
O3 Ni1 N1 162.83(7) . . ?
O1 Ni1 N1 76.71(6) . . ?
O2 Ni1 N1 91.59(6) . . ?
N3 Ni1 N1 104.51(7) . . ?
O3 Ni1 N4 76.95(7) . . ?
O1 Ni1 N4 93.33(6) . . ?
O2 Ni1 N4 161.88(7) . . ?
N3 Ni1 N4 102.73(7) . . ?
N1 Ni1 N4 105.85(7) . . ?
C1 O1 Ni1 114.24(13) . . ?
C14 O2 Ni1 112.85(13) . . ?
C21 O3 Ni1 114.82(14) . . ?
C6 N1 C2 118.76(19) . . ?
C6 N1 Ni1 127.92(15) . . ?
C2 N1 Ni1 112.94(13) . . ?
C7 N2 C8 115.61(18) . . ?
C7 N2 C15 116.01(19) . . ?
C8 N2 C15 115.86(18) . . ?
C9 N3 C13 118.48(19) . . ?
C9 N3 Ni1 128.23(14) . . ?
C13 N3 Ni1 112.95(14) . . ?
C14 N6 H6A 120.0 . . ?
C14 N6 H6B 120.0 . . ?
H6A N6 H6B 120.0 . . ?
C16 N4 C20 118.87(18) . . ?
C16 N4 Ni1 127.85(15) . . ?
C20 N4 Ni1 113.26(14) . . ?
O1 C1 N5 122.8(2) . . ?
O1 C1 C2 117.96(19) . . ?
N5 C1 C2 119.2(2) . . ?
C1 N5 H5A 120.0 . . ?
C1 N5 H5B 120.0 . . ?
H5A N5 H5B 120.0 . . ?
N1 C2 C3 122.4(2) . . ?
N1 C2 C1 112.60(18) . . ?
C3 C2 C1 124.8(2) . . ?
N1 C6 C5 121.1(2) . . ?
N1 C6 C7 117.26(19) . . ?
C5 C6 C7 121.6(2) . . ?
N2 C7 C6 110.70(17) . . ?
N2 C7 H7A 109.5 . . ?
C6 C7 H7A 109.5 . . ?
N2 C7 H7B 109.5 . . ?
C6 C7 H7B 109.5 . . ?
H7A C7 H7B 108.1 . . ?
N2 C8 C9 110.48(18) . . ?
N2 C8 H8A 109.6 . . ?
C9 C8 H8A 109.6 . . ?
N2 C8 H8B 109.6 . . ?
C9 C8 H8B 109.6 . . ?
H8A C8 H8B 108.1 . . ?
N3 C9 C10 121.7(2) . . ?
N3 C9 C8 117.1(2) . . ?
C10 C9 C8 121.1(2) . . ?
N3 C13 C12 122.8(2) . . ?
N3 C13 C14 112.35(19) . . ?
C12 C13 C14 124.6(2) . . ?
C13 C12 C11 118.0(2) . . ?
C13 C12 H12 121.0 . . ?
C11 C12 H12 121.0 . . ?
C10 C11 C12 119.4(2) . . ?
C10 C11 H11 120.3 . . ?
C12 C11 H11 120.3 . . ?
C11 C10 C9 119.5(2) . . ?
C11 C10 H10 120.2 . . ?
C9 C10 H10 120.2 . . ?
O2 C14 N6 122.7(2) . . ?
O2 C14 C13 118.27(18) . . ?
N6 C14 C13 119.0(2) . . ?
N2 C15 C16 109.33(18) . . ?
N2 C15 H15A 109.8 . . ?
C16 C15 H15A 109.8 . . ?
N2 C15 H15B 109.8 . . ?
C16 C15 H15B 109.8 . . ?
H15A C15 H15B 108.3 . . ?
N4 C16 C17 120.9(2) . . ?
N4 C16 C15 116.78(18) . . ?
C17 C16 C15 122.2(2) . . ?
C18 C17 C16 119.8(2) . . ?
C18 C17 H17 120.1 . . ?
C16 C17 H17 120.1 . . ?
C17 C18 C19 119.4(2) . . ?
C17 C18 H18 120.3 . . ?
C19 C18 H18 120.3 . . ?
C20 C19 C18 118.3(2) . . ?
C20 C19 H19 120.8 . . ?
C18 C19 H19 120.8 . . ?
N4 C20 C19 122.5(2) . . ?
N4 C20 C21 112.67(18) . . ?
C19 C20 C21 124.6(2) . . ?
O3 C21 N7 122.4(2) . . ?
O3 C21 C20 118.66(19) . . ?
N7 C21 C20 118.9(2) . . ?
C21 N7 H7C 120.0 . . ?
C21 N7 H7D 120.0 . . ?
H7C N7 H7D 120.0 . . ?
C4 C5 C6 119.8(2) . . ?
C4 C5 H5 120.1 . . ?
C6 C5 H5 120.1 . . ?
C5 C4 C3 119.2(2) . . ?
C5 C4 H4 120.4 . . ?
C3 C4 H4 120.4 . . ?
C2 C3 C4 118.5(2) . . ?
C2 C3 H3 120.7 . . ?
C4 C3 H3 120.7 . . ?

loop_
_geom_bond_atom_site_label_1
_geom_bond_atom_site_label_2
_geom_bond_distance
_geom_bond_site_symmetry_2
_geom_bond_publ_flag
Ni1 O3 2.0833(15) . ?
Ni1 O1 2.0991(16) . ?
Ni1 O2 2.1027(14) . ?
Ni1 N3 2.1106(18) . ?
Ni1 N1 2.1187(18) . ?
Ni1 N4 2.1244(17) . ?
O1 C1 1.251(3) . ?
O2 C14 1.250(3) . ?
O3 C21 1.241(3) . ?
N1 C6 1.336(3) . ?
N1 C2 1.352(3) . ?
N2 C7 1.440(3) . ?
N2 C8 1.443(3) . ?
N2 C15 1.450(3) . ?
N3 C9 1.343(3) . ?
N3 C13 1.350(3) . ?
N6 C14 1.308(3) . ?
N6 H6A 0.8600 . ?
N6 H6B 0.8600 . ?
N4 C16 1.342(3) . ?
N4 C20 1.347(3) . ?
C1 N5 1.308(3) . ?
C1 C2 1.507(3) . ?
N5 H5A 0.8600 . ?
N5 H5B 0.8600 . ?
C2 C3 1.379(3) . ?
C6 C5 1.392(3) . ?
C6 C7 1.507(3) . ?
C7 H7A 0.9700 . ?
C7 H7B 0.9700 . ?
C8 C9 1.506(3) . ?
C8 H8A 0.9700 . ?
C8 H8B 0.9700 . ?
C9 C10 1.380(3) . ?
C13 C12 1.374(3) . ?
C13 C14 1.510(3) . ?
C12 C11 1.394(4) . ?
C12 H12 0.9300 . ?
C11 C10 1.371(3) . ?
C11 H11 0.9300 . ?
C10 H10 0.9300 . ?
C15 C16 1.508(3) . ?
C15 H15A 0.9700 . ?
C15 H15B 0.9700 . ?
C16 C17 1.386(3) . ?
C17 C18 1.366(4) . ?
C17 H17 0.9300 . ?
C18 C19 1.382(4) . ?
C18 H18 0.9300 . ?
C19 C20 1.376(3) . ?
C19 H19 0.9300 . ?
C20 C21 1.498(3) . ?
C21 N7 1.314(3) . ?
N7 H7C 0.8600 . ?
N7 H7D 0.8600 . ?
C5 C4 1.371(4) . ?
C5 H5 0.9300 . ?
C4 C3 1.380(3) . ?
C4 H4 0.9300 . ?
C3 H3 0.9300 . ?
